data_7206456
loop_
_publ_author_name
'Ghedini, Mauro'
'Golemme, Attilio'
'Aiello, Iolinda'
'Godbert, Nicolas'
'Termine, Roberto'
'Crispini, Alessandra'
'La Deda, Massimo'
'Lelj, Francesco'
'Amati, Mario'
'Belviso, Sandra'

_publ_section_title
;
 Liaisons between photoconductivity and molecular frame in
 organometallic Pd(ii) and Pt(ii) complexes
;
_journal_issue 35
_journal_name_full 'Journal of Materials Chemistry'
_journal_page_first 13434
_journal_paper_doi 10.1039/c1jm11926e
_journal_volume 21
_journal_year 2011
_chemical_formula_sum 'C37 H43 N3 O2 Pd'
_chemical_formula_weight 668.14
_space_group_IT_number 2
_symmetry_cell_setting triclinic
_symmetry_space_group_name_Hall '-P 1'
_symmetry_space_group_name_H-M 'P -1'
_atom_sites_solution_hydrogens geom
_atom_sites_solution_primary direct
_atom_sites_solution_secondary difmap
_audit_creation_method SHELXL-97
_cell_angle_alpha 95.33(3)
_cell_angle_beta 91.63(3)
_cell_angle_gamma 92.20(3)
_cell_formula_units_Z 4
_cell_length_a 12.992(3)
_cell_length_b 13.924(3)
_cell_length_c 18.886(4)
_cell_measurement_reflns_used 3560
_cell_measurement_temperature 298(2)
_cell_measurement_theta_max 30.16
_cell_measurement_theta_min 2.93
_cell_volume 3397.4(13)
_computing_cell_refinement 'Bruker SMART'
_computing_data_collection 'Bruker SMART'
_computing_data_reduction 'Bruker SAINT'
_computing_molecular_graphics 'Bruker SHELXTL'
_computing_publication_material 'Bruker SHELXTL'
_computing_structure_refinement 'Bruker SHELXTL'
_computing_structure_solution 'Bruker SHELXTL'
_diffrn_ambient_temperature 298(2)
_diffrn_measured_fraction_theta_full 0.999
_diffrn_measured_fraction_theta_max 0.999
_diffrn_measurement_device_type 'CCD area detector'
_diffrn_measurement_method 'phi and omega scans'
_diffrn_radiation_monochromator graphite
_diffrn_radiation_source 'sealed tube'
_diffrn_radiation_type MoK\a
_diffrn_radiation_wavelength 0.71073
_diffrn_reflns_av_R_equivalents 0.0240
_diffrn_reflns_av_sigmaI/netI 0.0515
_diffrn_reflns_limit_h_max 15
_diffrn_reflns_limit_h_min 0
_diffrn_reflns_limit_k_max 16
_diffrn_reflns_limit_k_min -16
_diffrn_reflns_limit_l_max 22
_diffrn_reflns_limit_l_min -22
_diffrn_reflns_number 12609
_diffrn_reflns_theta_full 25.05
_diffrn_reflns_theta_max 25.05
_diffrn_reflns_theta_min 1.74
_exptl_absorpt_coefficient_mu 0.581
_exptl_absorpt_correction_T_max 0.785
_exptl_absorpt_correction_T_min 0.732
_exptl_absorpt_correction_type sphere
_exptl_absorpt_process_details SADABS
_exptl_crystal_colour orange
_exptl_crystal_density_diffrn 1.306
_exptl_crystal_density_method 'not measured'
_exptl_crystal_description plate
_exptl_crystal_F_000 1392
_exptl_crystal_size_max 0.10
_exptl_crystal_size_mid 0.04
_exptl_crystal_size_min 0.02
_refine_diff_density_max 0.491
_refine_diff_density_min -0.401
_refine_diff_density_rms 0.051
_refine_ls_extinction_method none
_refine_ls_goodness_of_fit_ref 0.897
_refine_ls_hydrogen_treatment constr
_refine_ls_matrix_type full
_refine_ls_number_parameters 775
_refine_ls_number_reflns 12029
_refine_ls_number_restraints 34
_refine_ls_restrained_S_all 0.938
_refine_ls_R_factor_all 0.0743
_refine_ls_R_factor_gt 0.0400
_refine_ls_shift/su_max 0.002
_refine_ls_shift/su_mean 0.000
_refine_ls_structure_factor_coef Fsqd
_refine_ls_weighting_details 'calc w=1/[\s^2^(Fo^2^)+(0.0555P)^2^+0.0000P] where P=(Fo^2^+2Fc^2^)/3'
_refine_ls_weighting_scheme calc
_refine_ls_wR_factor_gt 0.0914
_refine_ls_wR_factor_ref 0.1013
_reflns_number_gt 7668
_reflns_number_total 12029
_reflns_threshold_expression >2sigma(I)
_cod_data_source_file c1jm11926e.txt
_cod_data_source_block (AZPdON)
_cod_depositor_comments
;
The following automatic conversions were performed:

'_symmetry_cell_setting' value 'Triclinic' changed to 'triclinic'
according to /home/saulius/struct/CIF-dictionaries/cif_core.dic
dictionary named 'cif_core.dic' version 2.4.1 from 2010-06-29.

Automatic conversion script
Id: cif_fix_values 1715 2011-07-08 13:25:40Z adriana 
;
_cod_original_cell_volume 3397.4(12)
_cod_original_sg_symbol_H-M ' P -1 '
_cod_database_code 7206456

loop_
_symmetry_equiv_pos_as_xyz
'x, y, z'
'-x, -y, -z'

loop_
_atom_site_label
_atom_site_type_symbol
_atom_site_fract_x
_atom_site_fract_y
_atom_site_fract_z
_atom_site_U_iso_or_equiv
_atom_site_adp_type
_atom_site_occupancy
_atom_site_symmetry_multiplicity
_atom_site_calc_flag
_atom_site_refinement_flags
Pd1 Pd 0.20063(2) 0.28875(2) 0.385283(15) 0.05403(10) Uani 1 1 d .
Pd2 Pd 1.30441(2) 0.19867(2) 0.689093(16) 0.06198(11) Uani 1 1 d .
O1 O 0.3209(2) 0.3187(2) 0.32256(14) 0.0683(7) Uani 1 1 d .
O2 O 0.6706(2) 0.3468(3) 0.2615(2) 0.1000(11) Uani 1 1 d .
O3 O 1.3678(2) 0.1664(2) 0.59267(15) 0.0732(8) Uani 1 1 d .
O4 O 1.4044(3) 0.0356(2) 0.35446(16) 0.0813(9) Uani 1 1 d .
N1 N 0.2787(2) 0.3668(2) 0.46758(16) 0.0534(8) Uani 1 1 d .
N2 N 0.1198(3) 0.2140(2) 0.30322(17) 0.0605(8) Uani 1 1 d .
N3 N 0.0257(3) 0.1908(2) 0.3113(2) 0.0729(10) Uani 1 1 d .
N4 N 1.1673(3) 0.1356(2) 0.65163(19) 0.0650(9) Uani 1 1 d .
N5 N 1.4313(3) 0.2822(2) 0.72147(18) 0.0651(9) Uani 1 1 d .
N6 N 1.4289(3) 0.3342(3) 0.7806(2) 0.0822(11) Uani 1 1 d .
C1 C 0.3797(3) 0.3741(3) 0.4707(2) 0.0580(10) Uani 1 1 d .
H1B H 0.4096 0.3974 0.5146 0.070 Uiso 1 1 calc R
C2 C 0.4488(3) 0.3510(3) 0.4159(2) 0.0570(10) Uani 1 1 d .
C3 C 0.5558(3) 0.3627(3) 0.4321(2) 0.0707(11) Uani 1 1 d .
H3C H 0.5777 0.3744 0.4795 0.085 Uiso 1 1 calc R
C4 C 0.6284(3) 0.3575(3) 0.3811(3) 0.0790(13) Uani 1 1 d .
H4B H 0.6983 0.3622 0.3936 0.095 Uiso 1 1 calc R
C5 C 0.5950(4) 0.3449(3) 0.3102(3) 0.0763(13) Uani 1 1 d .
C6 C 0.4913(3) 0.3310(3) 0.2916(2) 0.0669(11) Uani 1 1 d .
H6B H 0.4711 0.3208 0.2437 0.080 Uiso 1 1 calc R
C7 C 0.4168(3) 0.3318(3) 0.3432(2) 0.0566(10) Uani 1 1 d .
C8 C 0.6409(5) 0.3506(6) 0.1887(3) 0.137(2) Uani 1 1 d U
H8A H 0.5928 0.4014 0.1839 0.164 Uiso 1 1 calc R
H8B H 0.6079 0.2896 0.1695 0.164 Uiso 1 1 calc R
C9 C 0.7385(7) 0.3708(9) 0.1494(5) 0.214(4) Uani 1 1 d U
H9A H 0.7658 0.4350 0.1662 0.257 Uiso 1 1 calc R
H9B H 0.7893 0.3253 0.1616 0.257 Uiso 1 1 calc R
C10 C 0.7270(10) 0.3653(9) 0.0777(6) 0.275(6) Uani 1 1 d DU
H10A H 0.6751 0.4098 0.0657 0.330 Uiso 1 1 calc R
H10B H 0.7010 0.3007 0.0609 0.330 Uiso 1 1 calc R
C11 C 0.8333(12) 0.3895(11) 0.0341(8) 0.277(7) Uani 1 1 d DU
H11A H 0.8142 0.3961 -0.0152 0.333 Uiso 1 1 calc R
H11B H 0.8641 0.4509 0.0543 0.333 Uiso 1 1 calc R
C12 C 0.8970(12) 0.3286(16) 0.0359(13) 0.430(18) Uani 1 1 d D
H12A H 0.8679 0.2646 0.0204 0.516 Uiso 1 1 calc R
H12B H 0.9285 0.3284 0.0831 0.516 Uiso 1 1 calc R
C13 C 0.9727(10) 0.3638(9) -0.0167(7) 0.311(8) Uani 1 1 d D
H13A H 1.0279 0.3200 -0.0220 0.467 Uiso 1 1 calc R
H13B H 1.0002 0.4269 0.0005 0.467 Uiso 1 1 calc R
H13C H 0.9379 0.3667 -0.0620 0.467 Uiso 1 1 calc R
C14 C 0.2272(3) 0.4144(3) 0.5269(2) 0.0543(9) Uani 1 1 d .
C15 C 0.2509(3) 0.3954(3) 0.5963(2) 0.0632(10) Uani 1 1 d .
H15A H 0.3018 0.3526 0.6053 0.076 Uiso 1 1 calc R
C16 C 0.1983(4) 0.4403(3) 0.6518(2) 0.0744(12) Uani 1 1 d .
H16A H 0.2145 0.4272 0.6981 0.089 Uiso 1 1 calc R
C17 C 0.1218(4) 0.5046(3) 0.6401(3) 0.0748(12) Uani 1 1 d .
C18 C 0.1032(3) 0.5236(3) 0.5708(3) 0.0701(12) Uani 1 1 d .
H18A H 0.0544 0.5685 0.5617 0.084 Uiso 1 1 calc R
C19 C 0.1536(3) 0.4791(3) 0.5143(2) 0.0605(10) Uani 1 1 d .
H19A H 0.1377 0.4928 0.4681 0.073 Uiso 1 1 calc R
C20 C 0.0646(4) 0.5510(4) 0.7012(3) 0.1052(18) Uani 1 1 d .
H20A H 0.1086 0.5527 0.7437 0.126 Uiso 1 1 calc R
H20B H 0.0535 0.6173 0.6922 0.126 Uiso 1 1 calc R
C21 C -0.0341(4) 0.5063(4) 0.7162(3) 0.0880(14) Uani 1 1 d .
H21A H -0.0225 0.4393 0.7231 0.106 Uiso 1 1 calc R
H21B H -0.0778 0.5061 0.6737 0.106 Uiso 1 1 calc R
C22 C -0.0929(4) 0.5458(4) 0.7761(3) 0.0952(16) Uani 1 1 d .
H22A H -0.0478 0.5464 0.8180 0.114 Uiso 1 1 calc R
H22B H -0.1032 0.6128 0.7686 0.114 Uiso 1 1 calc R
C23 C -0.1909(4) 0.5065(5) 0.7952(3) 0.115(2) Uani 1 1 d .
H23A H -0.1803 0.4407 0.8058 0.138 Uiso 1 1 calc R
H23B H -0.2355 0.5026 0.7529 0.138 Uiso 1 1 calc R
C24 C -0.2489(5) 0.5517(5) 0.8534(3) 0.134(2) Uani 1 1 d .
H24A H -0.2049 0.5541 0.8959 0.161 Uiso 1 1 calc R
H24B H -0.2579 0.6180 0.8434 0.161 Uiso 1 1 calc R
C25 C -0.3472(5) 0.5141(6) 0.8715(4) 0.160(3) Uani 1 1 d .
H25A H -0.3728 0.5542 0.9106 0.239 Uiso 1 1 calc R
H25B H -0.3408 0.4496 0.8847 0.239 Uiso 1 1 calc R
H25C H -0.3941 0.5132 0.8312 0.239 Uiso 1 1 calc R
C26 C 0.0712(3) 0.2544(3) 0.4321(2) 0.0581(10) Uani 1 1 d .
C27 C 0.0385(3) 0.2629(3) 0.5020(2) 0.0674(11) Uani 1 1 d .
H27A H 0.0843 0.2879 0.5384 0.081 Uiso 1 1 calc R
C28 C -0.0610(4) 0.2349(3) 0.5184(3) 0.0785(13) Uani 1 1 d .
H28A H -0.0799 0.2405 0.5657 0.094 Uiso 1 1 calc R
C29 C -0.1321(4) 0.1992(4) 0.4667(3) 0.0935(16) Uani 1 1 d .
H29A H -0.1989 0.1823 0.4787 0.112 Uiso 1 1 calc R
C30 C -0.1040(3) 0.1886(3) 0.3973(3) 0.0849(14) Uani 1 1 d .
H30A H -0.1516 0.1655 0.3615 0.102 Uiso 1 1 calc R
C31 C -0.0039(3) 0.2127(3) 0.3812(2) 0.0666(11) Uani 1 1 d .
C32 C 0.1554(3) 0.1871(3) 0.2324(2) 0.0639(11) Uani 1 1 d .
C33 C 0.2548(3) 0.1579(3) 0.2254(2) 0.0733(12) Uani 1 1 d .
H33A H 0.2984 0.1566 0.2652 0.088 Uiso 1 1 calc R
C34 C 0.2885(4) 0.1303(4) 0.1578(3) 0.0971(16) Uani 1 1 d .
H34A H 0.3554 0.1103 0.1520 0.116 Uiso 1 1 calc R
C35 C 0.2237(5) 0.1323(4) 0.0996(3) 0.1081(18) Uani 1 1 d .
H35A H 0.2472 0.1145 0.0544 0.130 Uiso 1 1 calc R
C36 C 0.1246(5) 0.1605(4) 0.1075(3) 0.1027(17) Uani 1 1 d .
H36A H 0.0806 0.1610 0.0678 0.123 Uiso 1 1 calc R
C37 C 0.0900(4) 0.1881(3) 0.1742(3) 0.0835(13) Uani 1 1 d .
H37A H 0.0228 0.2074 0.1797 0.100 Uiso 1 1 calc R
C38 C 1.1543(3) 0.0915(3) 0.5874(2) 0.0699(11) Uani 1 1 d .
H38A H 1.0883 0.0651 0.5764 0.084 Uiso 1 1 calc R
C39 C 1.2251(3) 0.0778(3) 0.5321(2) 0.0658(11) Uani 1 1 d .
C40 C 1.3284(3) 0.1171(3) 0.5363(2) 0.0618(10) Uani 1 1 d .
C41 C 1.3892(3) 0.1024(3) 0.4765(2) 0.0663(11) Uani 1 1 d .
H41A H 1.4570 0.1266 0.4789 0.080 Uiso 1 1 calc R
C42 C 1.3516(4) 0.0537(3) 0.4149(2) 0.0692(11) Uani 1 1 d .
C43 C 1.2492(4) 0.0173(3) 0.4096(3) 0.0799(13) Uani 1 1 d .
H43A H 1.2226 -0.0151 0.3673 0.096 Uiso 1 1 calc R
C44 C 1.1901(4) 0.0300(3) 0.4668(3) 0.0803(13) Uani 1 1 d .
H44A H 1.1223 0.0058 0.4628 0.096 Uiso 1 1 calc R
C45 C 1.5108(4) 0.0677(3) 0.3544(2) 0.0775(12) Uani 1 1 d .
H45A H 1.5513 0.0349 0.3880 0.093 Uiso 1 1 calc R
H45B H 1.5180 0.1367 0.3676 0.093 Uiso 1 1 calc R
C46 C 1.5467(4) 0.0436(4) 0.2792(2) 0.0866(14) Uani 1 1 d .
H46A H 1.5364 -0.0254 0.2670 0.104 Uiso 1 1 calc R
H46B H 1.5035 0.0758 0.2468 0.104 Uiso 1 1 calc R
C47 C 1.6559(4) 0.0711(4) 0.2679(3) 0.0927(15) Uani 1 1 d .
H47A H 1.6999 0.0372 0.2987 0.111 Uiso 1 1 calc R
H47B H 1.6674 0.1398 0.2809 0.111 Uiso 1 1 calc R
C48 C 1.6857(4) 0.0471(4) 0.1896(3) 0.1049(17) Uani 1 1 d .
H48A H 1.6742 -0.0218 0.1774 0.126 Uiso 1 1 calc R
H48B H 1.6397 0.0797 0.1593 0.126 Uiso 1 1 calc R
C49 C 1.7922(5) 0.0736(6) 0.1732(4) 0.147(3) Uani 1 1 d .
H49A H 1.8389 0.0417 0.2035 0.177 Uiso 1 1 calc R
H49B H 1.8039 0.1427 0.1838 0.177 Uiso 1 1 calc R
C50 C 1.8160(6) 0.0461(6) 0.0963(4) 0.164(3) Uani 1 1 d .
H50A H 1.8866 0.0639 0.0884 0.246 Uiso 1 1 calc R
H50B H 1.7717 0.0793 0.0660 0.246 Uiso 1 1 calc R
H50C H 1.8049 -0.0223 0.0855 0.246 Uiso 1 1 calc R
C51 C 1.0735(3) 0.1411(3) 0.6906(2) 0.0699(11) Uani 1 1 d .
C52 C 1.0245(4) 0.0594(3) 0.7111(3) 0.0864(14) Uani 1 1 d .
H52A H 1.0511 -0.0008 0.6991 0.104 Uiso 1 1 calc R
C53 C 0.9364(5) 0.0664(4) 0.7493(3) 0.1120(19) Uani 1 1 d .
H53A H 0.9047 0.0107 0.7635 0.134 Uiso 1 1 calc R
C54 C 0.8944(5) 0.1531(5) 0.7668(4) 0.127(2) Uani 1 1 d D
C55 C 0.9433(5) 0.2342(4) 0.7444(3) 0.117(2) Uani 1 1 d .
H55A H 0.9149 0.2940 0.7549 0.140 Uiso 1 1 calc R
C56 C 1.0326(4) 0.2293(3) 0.7073(3) 0.0888(15) Uani 1 1 d .
H56A H 1.0648 0.2851 0.6936 0.107 Uiso 1 1 calc R
C57 C 0.8066(7) 0.1612(9) 0.8237(8) 0.292(9) Uani 1 1 d D
H57A H 0.8145 0.1085 0.8533 0.351 Uiso 1 1 calc R
H57B H 0.8214 0.2204 0.8542 0.351 Uiso 1 1 calc R
C58 C 0.7279(8) 0.1608(11) 0.8080(8) 0.294(8) Uani 1 1 d D
H58A H 0.7143 0.0984 0.7813 0.353 Uiso 1 1 calc R
H58B H 0.7245 0.2079 0.7733 0.353 Uiso 1 1 calc R
C59 C 0.6275(9) 0.1779(12) 0.8551(8) 0.266(7) Uani 1 1 d DU
H59A H 0.6275 0.2470 0.8679 0.320 Uiso 1 1 calc R
H59B H 0.5689 0.1627 0.8224 0.320 Uiso 1 1 calc R
C60 C 0.6054(14) 0.1396(14) 0.9108(7) 0.304(9) Uani 1 1 d DU
H60A H 0.6591 0.1596 0.9465 0.365 Uiso 1 1 calc R
H60B H 0.6087 0.0703 0.9004 0.365 Uiso 1 1 calc R
C61 C 0.5002(8) 0.1599(11) 0.9450(6) 0.261(7) Uani 1 1 d D
H61A H 0.4733 0.2171 0.9267 0.313 Uiso 1 1 calc R
H61B H 0.4522 0.1062 0.9300 0.313 Uiso 1 1 calc R
C62 C 0.5032(10) 0.1721(14) 1.0119(6) 0.391(13) Uani 1 1 d D
H62A H 0.4345 0.1787 1.0287 0.586 Uiso 1 1 calc R
H62B H 0.5441 0.2295 1.0274 0.586 Uiso 1 1 calc R
H62C H 0.5332 0.1175 1.0307 0.586 Uiso 1 1 calc R
C63 C 1.3440(4) 0.3103(4) 0.8189(2) 0.0820(13) Uani 1 1 d .
C64 C 1.3391(5) 0.3540(4) 0.8883(3) 0.115(2) Uani 1 1 d .
H64A H 1.3865 0.4031 0.9054 0.138 Uiso 1 1 calc R
C65 C 1.2633(6) 0.3231(5) 0.9309(3) 0.131(2) Uani 1 1 d .
H65A H 1.2596 0.3499 0.9777 0.158 Uiso 1 1 calc R
C66 C 1.1934(5) 0.2526(5) 0.9039(3) 0.121(2) Uani 1 1 d .
H66A H 1.1424 0.2318 0.9332 0.145 Uiso 1 1 calc R
C67 C 1.1953(4) 0.2107(4) 0.8341(3) 0.0951(15) Uani 1 1 d .
H67A H 1.1461 0.1628 0.8177 0.114 Uiso 1 1 calc R
C68 C 1.2714(4) 0.2405(3) 0.7884(2) 0.0733(12) Uani 1 1 d .
C69 C 1.5200(3) 0.3020(3) 0.6804(2) 0.0620(10) Uani 1 1 d .
C70 C 1.5542(4) 0.3968(3) 0.6743(2) 0.0737(12) Uani 1 1 d .
H70A H 1.5187 0.4483 0.6951 0.088 Uiso 1 1 calc R
C71 C 1.6418(4) 0.4127(3) 0.6365(3) 0.0840(14) Uani 1 1 d .
H71A H 1.6657 0.4755 0.6319 0.101 Uiso 1 1 calc R
C72 C 1.6936(4) 0.3364(4) 0.6058(3) 0.0844(13) Uani 1 1 d .
H72A H 1.7531 0.3479 0.5812 0.101 Uiso 1 1 calc R
C73 C 1.6589(4) 0.2441(3) 0.6111(2) 0.0796(13) Uani 1 1 d .
H73A H 1.6945 0.1929 0.5898 0.096 Uiso 1 1 calc R
C74 C 1.5716(3) 0.2259(3) 0.6479(2) 0.0697(11) Uani 1 1 d .
H74A H 1.5473 0.1627 0.6508 0.084 Uiso 1 1 calc R

loop_
_atom_site_aniso_label
_atom_site_aniso_U_11
_atom_site_aniso_U_22
_atom_site_aniso_U_33
_atom_site_aniso_U_23
_atom_site_aniso_U_13
_atom_site_aniso_U_12
Pd1 0.05070(18) 0.05094(18) 0.0599(2) 0.00473(14) -0.00021(14) -0.00251(13)
Pd2 0.0704(2) 0.05374(19) 0.0610(2) 0.00171(15) -0.00189(16) 0.00408(16)
O1 0.0556(17) 0.088(2) 0.0601(17) 0.0052(14) 0.0006(13) -0.0120(14)
O2 0.072(2) 0.122(3) 0.105(3) -0.001(2) 0.032(2) -0.0063(19)
O3 0.0676(18) 0.083(2) 0.0644(18) -0.0129(15) -0.0011(15) -0.0044(15)
O4 0.091(2) 0.082(2) 0.067(2) -0.0114(16) 0.0024(17) 0.0011(17)
N1 0.051(2) 0.0545(18) 0.0541(19) 0.0057(15) -0.0007(15) -0.0008(15)
N2 0.061(2) 0.0516(18) 0.066(2) -0.0053(15) 0.0010(17) -0.0040(16)
N3 0.058(2) 0.068(2) 0.088(3) -0.0079(19) 0.000(2) -0.0121(18)
N4 0.070(2) 0.0535(19) 0.072(2) 0.0063(17) 0.0003(19) 0.0030(17)
N5 0.073(2) 0.060(2) 0.061(2) -0.0021(17) -0.0091(18) 0.0060(17)
N6 0.090(3) 0.079(3) 0.073(3) -0.013(2) -0.002(2) -0.002(2)
C1 0.062(3) 0.056(2) 0.055(2) 0.0079(18) -0.007(2) 0.0004(19)
C2 0.050(2) 0.055(2) 0.065(3) 0.0040(19) 0.003(2) -0.0010(18)
C3 0.060(3) 0.070(3) 0.079(3) 0.003(2) -0.007(2) -0.004(2)
C4 0.055(3) 0.085(3) 0.096(4) 0.004(3) 0.003(3) -0.003(2)
C5 0.067(3) 0.070(3) 0.091(4) 0.001(2) 0.023(3) -0.006(2)
C6 0.068(3) 0.067(3) 0.065(3) 0.002(2) 0.006(2) -0.006(2)
C7 0.054(2) 0.052(2) 0.063(3) 0.0035(18) 0.005(2) -0.0035(18)
C8 0.088(4) 0.217(8) 0.103(5) -0.001(5) 0.043(4) -0.015(4)
C9 0.177(8) 0.338(13) 0.120(6) 0.014(8) 0.020(6) -0.062(8)
C10 0.345(16) 0.301(13) 0.184(10) 0.053(10) 0.066(11) -0.049(12)
C11 0.286(19) 0.320(17) 0.244(13) 0.092(12) 0.085(13) 0.028(14)
C12 0.172(14) 0.55(4) 0.64(4) 0.35(3) 0.114(18) 0.087(16)
C13 0.246(15) 0.308(17) 0.39(2) 0.042(15) 0.114(14) 0.068(13)
C14 0.056(2) 0.047(2) 0.058(2) 0.0026(18) -0.0005(19) -0.0085(18)
C15 0.069(3) 0.059(2) 0.063(3) 0.012(2) -0.001(2) 0.003(2)
C16 0.094(3) 0.069(3) 0.059(3) 0.008(2) 0.008(2) -0.011(3)
C17 0.079(3) 0.061(3) 0.082(3) -0.005(2) 0.016(3) -0.013(2)
C18 0.057(3) 0.057(2) 0.095(4) -0.002(2) 0.008(2) 0.002(2)
C19 0.058(2) 0.052(2) 0.071(3) 0.010(2) -0.005(2) -0.0012(19)
C20 0.107(4) 0.089(4) 0.112(4) -0.030(3) 0.045(3) -0.018(3)
C21 0.089(4) 0.091(3) 0.082(3) -0.010(3) 0.022(3) 0.005(3)
C22 0.109(4) 0.089(4) 0.087(4) 0.000(3) 0.031(3) 0.003(3)
C23 0.099(4) 0.136(5) 0.103(4) -0.024(4) 0.036(3) -0.005(4)
C24 0.135(6) 0.147(6) 0.120(5) -0.003(4) 0.053(4) -0.005(5)
C25 0.119(6) 0.217(8) 0.136(6) -0.018(6) 0.033(5) -0.019(6)
C26 0.050(2) 0.047(2) 0.076(3) 0.0031(19) 0.006(2) -0.0019(17)
C27 0.063(3) 0.057(2) 0.083(3) 0.011(2) 0.007(2) -0.004(2)
C28 0.070(3) 0.075(3) 0.092(3) 0.010(3) 0.022(3) 0.001(2)
C29 0.068(3) 0.092(4) 0.117(4) -0.008(3) 0.025(3) -0.016(3)
C30 0.058(3) 0.084(3) 0.106(4) -0.018(3) 0.006(3) -0.016(2)
C31 0.056(3) 0.061(2) 0.080(3) -0.004(2) 0.008(2) -0.006(2)
C32 0.069(3) 0.052(2) 0.068(3) 0.000(2) -0.008(2) -0.005(2)
C33 0.072(3) 0.072(3) 0.074(3) -0.004(2) 0.001(2) 0.007(2)
C34 0.097(4) 0.108(4) 0.084(4) -0.013(3) 0.012(3) 0.017(3)
C35 0.128(5) 0.119(5) 0.074(4) -0.012(3) 0.017(4) 0.008(4)
C36 0.111(5) 0.124(5) 0.069(4) -0.003(3) -0.011(3) -0.003(4)
C37 0.076(3) 0.089(3) 0.084(4) 0.000(3) -0.004(3) 0.000(3)
C38 0.065(3) 0.060(3) 0.083(3) 0.005(2) -0.008(2) -0.004(2)
C39 0.073(3) 0.051(2) 0.071(3) 0.001(2) -0.005(2) 0.001(2)
C40 0.072(3) 0.049(2) 0.063(3) -0.0016(19) -0.004(2) 0.006(2)
C41 0.071(3) 0.060(2) 0.066(3) -0.002(2) -0.004(2) 0.003(2)
C42 0.086(3) 0.056(2) 0.065(3) 0.001(2) -0.003(3) 0.007(2)
C43 0.091(4) 0.070(3) 0.073(3) -0.015(2) -0.011(3) -0.003(3)
C44 0.081(3) 0.070(3) 0.086(3) -0.006(3) -0.011(3) -0.010(2)
C45 0.092(4) 0.063(3) 0.076(3) 0.002(2) -0.003(3) 0.008(2)
C46 0.094(4) 0.086(3) 0.078(3) -0.004(3) 0.010(3) 0.002(3)
C47 0.095(4) 0.085(3) 0.098(4) 0.004(3) 0.005(3) 0.010(3)
C48 0.098(4) 0.117(4) 0.100(4) 0.006(3) 0.013(3) -0.002(3)
C49 0.133(6) 0.173(7) 0.133(6) 0.005(5) -0.009(5) 0.011(5)
C50 0.166(7) 0.212(9) 0.114(6) 0.010(6) 0.033(5) -0.002(6)
C51 0.070(3) 0.064(3) 0.076(3) 0.010(2) 0.001(2) -0.002(2)
C52 0.094(4) 0.065(3) 0.098(4) 0.008(3) 0.009(3) -0.014(3)
C53 0.118(5) 0.085(4) 0.131(5) 0.014(3) 0.029(4) -0.033(4)
C54 0.110(5) 0.117(5) 0.155(6) 0.010(4) 0.055(4) -0.017(4)
C55 0.115(5) 0.086(4) 0.155(6) 0.017(4) 0.060(4) 0.019(3)
C56 0.092(4) 0.060(3) 0.119(4) 0.019(3) 0.035(3) 0.008(3)
C57 0.133(8) 0.193(10) 0.56(3) 0.023(12) 0.189(14) -0.003(8)
C58 0.132(9) 0.366(19) 0.380(19) -0.031(14) 0.067(12) 0.078(12)
C59 0.136(8) 0.371(19) 0.288(17) -0.017(16) 0.021(11) 0.059(10)
C60 0.34(2) 0.41(2) 0.170(13) 0.013(13) 0.004(13) 0.132(17)
C61 0.163(9) 0.45(2) 0.181(10) 0.010(13) 0.055(9) 0.117(11)
C62 0.185(12) 0.82(4) 0.175(12) 0.079(19) 0.027(11) 0.078(17)
C63 0.089(4) 0.089(3) 0.066(3) -0.006(3) 0.004(3) 0.006(3)
C64 0.126(5) 0.124(5) 0.085(4) -0.032(4) 0.010(4) -0.004(4)
C65 0.144(6) 0.163(6) 0.080(4) -0.032(4) 0.026(4) 0.007(5)
C66 0.121(5) 0.151(6) 0.088(4) 0.002(4) 0.029(4) -0.003(4)
C67 0.111(4) 0.102(4) 0.072(3) 0.003(3) 0.016(3) 0.000(3)
C68 0.082(3) 0.071(3) 0.066(3) 0.002(2) 0.000(2) 0.010(2)
C69 0.061(3) 0.064(3) 0.060(2) 0.003(2) -0.011(2) 0.000(2)
C70 0.083(3) 0.055(3) 0.082(3) 0.001(2) -0.007(3) 0.002(2)
C71 0.092(4) 0.067(3) 0.094(4) 0.019(3) -0.008(3) -0.006(3)
C72 0.072(3) 0.092(4) 0.091(4) 0.021(3) 0.000(3) 0.001(3)
C73 0.080(3) 0.073(3) 0.085(3) 0.003(2) 0.007(3) 0.013(3)
C74 0.075(3) 0.058(3) 0.075(3) 0.004(2) -0.004(2) 0.005(2)

loop_
_atom_type_symbol
_atom_type_description
_atom_type_scat_dispersion_real
_atom_type_scat_dispersion_imag
_atom_type_scat_source
C C 0.0033 0.0016 'International Tables Vol C Tables 4.2.6.8 and 6.1.1.4'
H H 0.0000 0.0000 'International Tables Vol C Tables 4.2.6.8 and 6.1.1.4'
N N 0.0061 0.0033 'International Tables Vol C Tables 4.2.6.8 and 6.1.1.4'
O O 0.0106 0.0060 'International Tables Vol C Tables 4.2.6.8 and 6.1.1.4'
Pd Pd -0.9988 1.0072 'International Tables Vol C Tables 4.2.6.8 and 6.1.1.4'

loop_
_geom_angle_atom_site_label_1
_geom_angle_atom_site_label_2
_geom_angle_atom_site_label_3
_geom_angle
C26 Pd1 N2 78.87(15)
C26 Pd1 N1 100.48(15)
N2 Pd1 N1 178.34(12)
C26 Pd1 O1 171.02(14)
N2 Pd1 O1 92.51(12)
N1 Pd1 O1 88.07(11)
C68 Pd2 N5 78.73(17)
C68 Pd2 N4 101.06(17)
N5 Pd2 N4 170.39(12)
C68 Pd2 O3 168.36(16)
N5 Pd2 O3 89.90(13)
N4 Pd2 O3 90.57(13)
C7 O1 Pd1 126.1(2)
C5 O2 C8 118.3(4)
C40 O3 Pd2 129.5(3)
C42 O4 C45 118.5(3)
C1 N1 C14 116.0(3)
C1 N1 Pd1 121.5(3)
C14 N1 Pd1 122.4(2)
N3 N2 C32 113.9(3)
N3 N2 Pd1 118.8(3)
C32 N2 Pd1 127.2(3)
N2 N3 C31 112.1(3)
C38 N4 C51 113.4(4)
C38 N4 Pd2 122.8(3)
C51 N4 Pd2 123.6(3)
N6 N5 C69 114.0(3)
N6 N5 Pd2 118.1(3)
C69 N5 Pd2 127.2(3)
N5 N6 C63 111.7(4)
N1 C1 C2 128.3(4)
C1 C2 C3 118.4(4)
C1 C2 C7 123.0(3)
C3 C2 C7 117.8(4)
C4 C3 C2 122.9(4)
C3 C4 C5 118.2(4)
O2 C5 C6 123.2(5)
O2 C5 C4 115.8(4)
C6 C5 C4 121.1(4)
C5 C6 C7 121.1(4)
O1 C7 C6 118.4(4)
O1 C7 C2 122.8(3)
C6 C7 C2 118.7(4)
O2 C8 C9 106.8(6)
C10 C9 C8 115.2(9)
C9 C10 C11 115.6(12)
C12 C11 C10 113.8(16)
C11 C12 C13 100.1(17)
C19 C14 C15 119.6(4)
C19 C14 N1 119.3(4)
C15 C14 N1 121.1(3)
C16 C15 C14 119.7(4)
C15 C16 C17 121.6(4)
C18 C17 C16 116.8(4)
C18 C17 C20 122.7(5)
C16 C17 C20 120.5(5)
C17 C18 C19 122.8(4)
C14 C19 C18 119.4(4)
C21 C20 C17 117.1(4)
C20 C21 C22 120.2(4)
C23 C22 C21 124.3(5)
C22 C23 C24 122.1(5)
C25 C24 C23 122.2(6)
C27 C26 C31 114.5(4)
C27 C26 Pd1 134.7(3)
C31 C26 Pd1 110.8(3)
C28 C27 C26 121.4(4)
C29 C28 C27 121.7(5)
C30 C29 C28 119.3(5)
C29 C30 C31 119.0(5)
C30 C31 N3 117.7(4)
C30 C31 C26 123.8(4)
N3 C31 C26 118.4(4)
C37 C32 C33 121.1(4)
C37 C32 N2 120.4(4)
C33 C32 N2 118.4(4)
C32 C33 C34 118.6(4)
C35 C34 C33 120.3(5)
C34 C35 C36 120.3(5)
C35 C36 C37 120.0(5)
C32 C37 C36 119.6(5)
N4 C38 C39 130.1(4)
C44 C39 C38 118.6(4)
C44 C39 C40 117.1(4)
C38 C39 C40 124.0(4)
O3 C40 C41 118.7(4)
O3 C40 C39 122.8(4)
C41 C40 C39 118.5(4)
C42 C41 C40 121.7(4)
O4 C42 C41 126.0(4)
O4 C42 C43 113.8(4)
C41 C42 C43 120.2(4)
C44 C43 C42 118.7(4)
C43 C44 C39 123.6(4)
O4 C45 C46 106.5(4)
C47 C46 C45 115.0(4)
C46 C47 C48 111.9(4)
C49 C48 C47 115.7(5)
C48 C49 C50 112.6(6)
C56 C51 C52 119.5(4)
C56 C51 N4 119.3(4)
C52 C51 N4 121.2(4)
C53 C52 C51 120.2(5)
C54 C53 C52 121.5(5)
C53 C54 C55 117.6(5)
C53 C54 C57 119.8(7)
C55 C54 C57 121.5(7)
C56 C55 C54 122.0(5)
C51 C56 C55 119.2(5)
C58 C57 C54 121.4(17)
C57 C58 C59 130.1(17)
C60 C59 C58 127.2(15)
C59 C60 C61 119.0(15)
C62 C61 C60 114.9(12)
N6 C63 C64 117.2(5)
N6 C63 C68 119.2(4)
C64 C63 C68 123.6(5)
C65 C64 C63 118.8(6)
C66 C65 C64 119.3(6)
C65 C66 C67 122.6(6)
C66 C67 C68 120.2(5)
C63 C68 C67 115.5(4)
C63 C68 Pd2 111.0(3)
C67 C68 Pd2 133.3(4)
C74 C69 C70 120.4(4)
C74 C69 N5 119.2(4)
C70 C69 N5 120.4(4)
C71 C70 C69 118.6(4)
C72 C71 C70 120.4(4)
C73 C72 C71 120.6(5)
C72 C73 C74 120.3(4)
C73 C74 C69 119.6(4)

loop_
_geom_bond_atom_site_label_1
_geom_bond_atom_site_label_2
_geom_bond_distance
Pd1 C26 1.984(4)
Pd1 N2 2.028(3)
Pd1 N1 2.034(3)
Pd1 O1 2.041(3)
Pd2 C68 1.975(4)
Pd2 N5 2.027(3)
Pd2 N4 2.034(3)
Pd2 O3 2.039(3)
O1 C7 1.296(4)
O2 C5 1.366(5)
O2 C8 1.424(7)
O3 C40 1.294(4)
O4 C42 1.357(5)
O4 C45 1.437(5)
N1 C1 1.311(4)
N1 C14 1.442(5)
N2 N3 1.269(4)
N2 C32 1.449(5)
N3 C31 1.395(5)
N4 C38 1.312(5)
N4 C51 1.442(5)
N5 N6 1.275(4)
N5 C69 1.439(5)
N6 C63 1.383(6)
C1 C2 1.412(5)
C2 C3 1.415(5)
C2 C7 1.421(5)
C3 C4 1.366(6)
C4 C5 1.389(6)
C5 C6 1.385(6)
C6 C7 1.393(5)
C8 C9 1.518(9)
C9 C10 1.352(12)
C10 C11 1.669(14)
C11 C12 1.210(16)
C12 C13 1.519(16)
C14 C19 1.369(5)
C14 C15 1.390(5)
C15 C16 1.381(6)
C16 C17 1.389(6)
C17 C18 1.376(6)
C17 C20 1.500(6)
C18 C19 1.378(5)
C20 C21 1.450(6)
C21 C22 1.460(6)
C22 C23 1.435(7)
C23 C24 1.458(7)
C24 C25 1.424(8)
C26 C27 1.395(5)
C26 C31 1.419(5)
C27 C28 1.388(6)
C28 C29 1.369(6)
C29 C30 1.368(6)
C30 C31 1.379(6)
C32 C37 1.371(6)
C32 C33 1.375(6)
C33 C34 1.387(6)
C34 C35 1.368(7)
C35 C36 1.369(7)
C36 C37 1.374(7)
C38 C39 1.415(6)
C39 C44 1.399(6)
C39 C40 1.427(6)
C40 C41 1.401(5)
C41 C42 1.358(5)
C42 C43 1.403(6)
C43 C44 1.346(6)
C45 C46 1.519(6)
C46 C47 1.482(6)
C47 C48 1.551(7)
C48 C49 1.467(8)
C49 C50 1.512(8)
C51 C56 1.371(6)
C51 C52 1.374(6)
C52 C53 1.372(7)
C53 C54 1.361(8)
C54 C55 1.381(7)
C54 C57 1.590(10)
C55 C56 1.373(6)
C57 C58 1.056(13)
C58 C59 1.613(13)
C59 C60 1.259(15)
C60 C61 1.553(15)
C61 C62 1.260(12)
C63 C64 1.398(6)
C63 C68 1.401(6)
C64 C65 1.371(8)
C65 C66 1.364(8)
C66 C67 1.392(7)
C67 C68 1.407(6)
C69 C74 1.381(5)
C69 C70 1.392(5)
C70 C71 1.382(6)
C71 C72 1.372(6)
C72 C73 1.359(6)
C73 C74 1.374(6)

loop_
_geom_torsion_atom_site_label_1
_geom_torsion_atom_site_label_2
_geom_torsion_atom_site_label_3
_geom_torsion_atom_site_label_4
_geom_torsion
C26 Pd1 O1 C7 -166.7(7)
N2 Pd1 O1 C7 -150.6(3)
N1 Pd1 O1 C7 31.0(3)
C68 Pd2 O3 C40 172.4(7)
N5 Pd2 O3 C40 -175.2(3)
N4 Pd2 O3 C40 -4.8(3)
C26 Pd1 N1 C1 154.0(3)
N2 Pd1 N1 C1 -139(4)
O1 Pd1 N1 C1 -28.8(3)
C26 Pd1 N1 C14 -23.9(3)
N2 Pd1 N1 C14 43(4)
O1 Pd1 N1 C14 153.4(3)
C26 Pd1 N2 N3 9.1(3)
N1 Pd1 N2 N3 -58(4)
O1 Pd1 N2 N3 -168.4(3)
C26 Pd1 N2 C32 -174.7(3)
N1 Pd1 N2 C32 118(4)
O1 Pd1 N2 C32 7.9(3)
C32 N2 N3 C31 176.4(3)
Pd1 N2 N3 C31 -6.9(4)
C68 Pd2 N4 C38 -175.9(3)
N5 Pd2 N4 C38 96.4(9)
O3 Pd2 N4 C38 3.6(3)
C68 Pd2 N4 C51 8.9(3)
N5 Pd2 N4 C51 -78.8(9)
O3 Pd2 N4 C51 -171.6(3)
C68 Pd2 N5 N6 -11.1(3)
N4 Pd2 N5 N6 78.5(9)
O3 Pd2 N5 N6 171.4(3)
C68 Pd2 N5 C69 179.4(3)
N4 Pd2 N5 C69 -91.0(9)
O3 Pd2 N5 C69 1.9(3)
C69 N5 N6 C63 -178.1(4)
Pd2 N5 N6 C63 11.1(5)
C14 N1 C1 C2 -167.2(4)
Pd1 N1 C1 C2 14.8(5)
N1 C1 C2 C3 -178.5(4)
N1 C1 C2 C7 12.0(6)
C1 C2 C3 C4 -169.2(4)
C7 C2 C3 C4 0.8(6)
C2 C3 C4 C5 3.3(7)
C8 O2 C5 C6 10.7(7)
C8 O2 C5 C4 -169.7(5)
C3 C4 C5 O2 175.7(4)
C3 C4 C5 C6 -4.7(7)
O2 C5 C6 C7 -178.5(4)
C4 C5 C6 C7 1.9(7)
Pd1 O1 C7 C6 166.3(3)
Pd1 O1 C7 C2 -16.3(5)
C5 C6 C7 O1 179.7(4)
C5 C6 C7 C2 2.3(6)
C1 C2 C7 O1 -11.4(6)
C3 C2 C7 O1 179.1(4)
C1 C2 C7 C6 165.9(4)
C3 C2 C7 C6 -3.6(5)
C5 O2 C8 C9 169.6(6)
O2 C8 C9 C10 172.3(11)
C8 C9 C10 C11 178.8(9)
C9 C10 C11 C12 70(3)
C10 C11 C12 C13 171.6(12)
C1 N1 C14 C19 126.0(4)
Pd1 N1 C14 C19 -56.1(4)
C1 N1 C14 C15 -54.3(5)
Pd1 N1 C14 C15 123.6(3)
C19 C14 C15 C16 1.4(6)
N1 C14 C15 C16 -178.3(3)
C14 C15 C16 C17 0.0(6)
C15 C16 C17 C18 -1.9(6)
C15 C16 C17 C20 178.8(4)
C16 C17 C18 C19 2.7(6)
C20 C17 C18 C19 -178.1(4)
C15 C14 C19 C18 -0.6(5)
N1 C14 C19 C18 179.1(3)
C17 C18 C19 C14 -1.5(6)
C18 C17 C20 C21 84.4(6)
C16 C17 C20 C21 -96.4(6)
C17 C20 C21 C22 178.3(5)
C20 C21 C22 C23 -179.8(6)
C21 C22 C23 C24 -176.8(6)
C22 C23 C24 C25 178.5(7)
N2 Pd1 C26 C27 172.4(4)
N1 Pd1 C26 C27 -9.2(4)
O1 Pd1 C26 C27 -171.2(6)
N2 Pd1 C26 C31 -8.4(3)
N1 Pd1 C26 C31 170.0(3)
O1 Pd1 C26 C31 8.0(10)
C31 C26 C27 C28 -1.8(6)
Pd1 C26 C27 C28 177.4(3)
C26 C27 C28 C29 -1.2(7)
C27 C28 C29 C30 1.6(8)
C28 C29 C30 C31 1.1(8)
C29 C30 C31 N3 172.7(4)
C29 C30 C31 C26 -4.4(7)
N2 N3 C31 C30 -178.3(4)
N2 N3 C31 C26 -1.1(5)
C27 C26 C31 C30 4.6(6)
Pd1 C26 C31 C30 -174.8(4)
C27 C26 C31 N3 -172.5(4)
Pd1 C26 C31 N3 8.2(5)
N3 N2 C32 C37 33.6(5)
Pd1 N2 C32 C37 -142.8(3)
N3 N2 C32 C33 -144.5(4)
Pd1 N2 C32 C33 39.1(5)
C37 C32 C33 C34 0.7(7)
N2 C32 C33 C34 178.8(4)
C32 C33 C34 C35 0.0(8)
C33 C34 C35 C36 -0.8(9)
C34 C35 C36 C37 0.8(9)
C33 C32 C37 C36 -0.7(7)
N2 C32 C37 C36 -178.7(4)
C35 C36 C37 C32 -0.1(8)
C51 N4 C38 C39 175.3(4)
Pd2 N4 C38 C39 -0.4(6)
N4 C38 C39 C44 -177.9(4)
N4 C38 C39 C40 -3.8(7)
Pd2 O3 C40 C41 -178.1(3)
Pd2 O3 C40 C39 2.5(6)
C44 C39 C40 O3 176.8(4)
C38 C39 C40 O3 2.6(6)
C44 C39 C40 C41 -2.5(6)
C38 C39 C40 C41 -176.7(4)
O3 C40 C41 C42 -178.1(4)
C39 C40 C41 C42 1.3(6)
C45 O4 C42 C41 1.8(6)
C45 O4 C42 C43 -178.6(4)
C40 C41 C42 O4 -179.8(4)
C40 C41 C42 C43 0.6(6)
O4 C42 C43 C44 179.1(4)
C41 C42 C43 C44 -1.2(7)
C42 C43 C44 C39 -0.1(7)
C38 C39 C44 C43 176.6(4)
C40 C39 C44 C43 2.0(7)
C42 O4 C45 C46 -176.3(3)
O4 C45 C46 C47 -179.9(4)
C45 C46 C47 C48 -178.2(4)
C46 C47 C48 C49 178.9(5)
C47 C48 C49 C50 178.9(6)
C38 N4 C51 C56 -113.0(5)
Pd2 N4 C51 C56 62.6(5)
C38 N4 C51 C52 66.8(5)
Pd2 N4 C51 C52 -117.6(4)
C56 C51 C52 C53 -1.4(8)
N4 C51 C52 C53 178.8(5)
C51 C52 C53 C54 1.1(9)
C52 C53 C54 C55 0.4(11)
C52 C53 C54 C57 -167.6(8)
C53 C54 C55 C56 -1.6(11)
C57 C54 C55 C56 166.2(8)
C52 C51 C56 C55 0.2(8)
N4 C51 C56 C55 -180.0(5)
C54 C55 C56 C51 1.3(10)
C53 C54 C57 C58 -99.0(18)
C55 C54 C57 C58 93.5(18)
C54 C57 C58 C59 -173.6(12)
C57 C58 C59 C60 -48(3)
C58 C59 C60 C61 -175.2(12)
C59 C60 C61 C62 -140(2)
N5 N6 C63 C64 172.4(4)
N5 N6 C63 C68 -3.8(6)
N6 C63 C64 C65 -171.8(6)
C68 C63 C64 C65 4.2(9)
C63 C64 C65 C66 -1.7(11)
C64 C65 C66 C67 -0.4(11)
C65 C66 C67 C68 0.1(10)
N6 C63 C68 C67 171.6(4)
C64 C63 C68 C67 -4.4(7)
N6 C63 C68 Pd2 -5.0(6)
C64 C63 C68 Pd2 179.0(4)
C66 C67 C68 C63 2.2(7)
C66 C67 C68 Pd2 177.8(4)
N5 Pd2 C68 C63 7.8(3)
N4 Pd2 C68 C63 -162.4(3)
O3 Pd2 C68 C63 20.4(10)
N5 Pd2 C68 C67 -167.9(5)
N4 Pd2 C68 C67 21.8(5)
O3 Pd2 C68 C67 -155.3(6)
N6 N5 C69 C74 136.4(4)
Pd2 N5 C69 C74 -53.8(5)
N6 N5 C69 C70 -43.0(5)
Pd2 N5 C69 C70 126.9(4)
C74 C69 C70 C71 -1.6(6)
N5 C69 C70 C71 177.7(4)
C69 C70 C71 C72 0.1(7)
C70 C71 C72 C73 1.0(7)
C71 C72 C73 C74 -0.5(7)
C72 C73 C74 C69 -1.0(7)
C70 C69 C74 C73 2.1(6)
N5 C69 C74 C73 -177.2(4)
